data_4079487
loop_
_publ_author_name
'Cipot-Wechsler, Judy'
'Covelli, Danielle'
'Praetorius, Jeremy M.'
'Hearns, Nigel'
'Zenkina, Olena V.'
'Keske, Eric C.'
'Wang, Ruiyao'
'Kennepohl, Pierre'
'Crudden, Cathleen M.'

_publ_section_title
;
 Synthesis and Characterization of Cationic Rhodium Peroxo Complexes
;
_journal_issue 21
_journal_name_full Organometallics
_journal_page_first 7306
_journal_paper_doi 10.1021/om300766x
_journal_volume 31
_journal_year 2012
_chemical_formula_sum 'C44 H56 Cl1.1 N4 O2.3 Rh'
_chemical_formula_weight 819.63
_space_group_IT_number 15
_symmetry_cell_setting monoclinic
_symmetry_space_group_name_Hall '-C 2yc'
_symmetry_space_group_name_H-M 'C 1 2/c 1'
_atom_sites_solution_hydrogens geom
_atom_sites_solution_primary direct
_atom_sites_solution_secondary difmap
_audit_creation_method SHELXL-97
_cell_angle_alpha 90.00
_cell_angle_beta 100.914(2)
_cell_angle_gamma 90.00
_cell_formula_units_Z 8
_cell_length_a 33.0114(13)
_cell_length_b 10.8616(5)
_cell_length_c 23.8287(9)
_cell_measurement_reflns_used 6078
_cell_measurement_temperature 180(2)
_cell_measurement_theta_max 25.40
_cell_measurement_theta_min 2.21
_cell_volume 8389.4(6)
_computing_cell_refinement 'Bruker SAINT'
_computing_data_collection 'Bruker APEX2'
_computing_data_reduction 'Bruker SAINT'
_computing_molecular_graphics 'Bruker SHELXTL'
_computing_publication_material 'Bruker SHELXTL'
_computing_structure_refinement 'SHELXL-97 (Sheldrick, 2008)'
_computing_structure_solution 'SHELXS-97 (Sheldrick, 2008)'
_diffrn_ambient_temperature 180(2)
_diffrn_measured_fraction_theta_full 0.993
_diffrn_measured_fraction_theta_max 0.993
_diffrn_measurement_device_type 'Bruker APEX-II CCD'
_diffrn_measurement_method '\f and \w scans'
_diffrn_radiation_monochromator graphite
_diffrn_radiation_source 'fine-focus sealed tube'
_diffrn_radiation_type MoK\a
_diffrn_radiation_wavelength 0.71073
_diffrn_reflns_av_R_equivalents 0.0453
_diffrn_reflns_av_sigmaI/netI 0.0475
_diffrn_reflns_limit_h_max 32
_diffrn_reflns_limit_h_min -40
_diffrn_reflns_limit_k_max 13
_diffrn_reflns_limit_k_min -8
_diffrn_reflns_limit_l_max 29
_diffrn_reflns_limit_l_min -29
_diffrn_reflns_number 27123
_diffrn_reflns_theta_full 26.00
_diffrn_reflns_theta_max 26.00
_diffrn_reflns_theta_min 1.74
_exptl_absorpt_coefficient_mu 0.518
_exptl_absorpt_correction_T_max 0.9597
_exptl_absorpt_correction_T_min 0.8601
_exptl_absorpt_correction_type multi-scan
_exptl_crystal_colour blue
_exptl_crystal_density_diffrn 1.298
_exptl_crystal_density_method 'not measured'
_exptl_crystal_description needle
_exptl_crystal_F_000 3441
_exptl_crystal_size_max 0.30
_exptl_crystal_size_mid 0.12
_exptl_crystal_size_min 0.08
_refine_diff_density_max 0.658
_refine_diff_density_min -0.418
_refine_diff_density_rms 0.064
_refine_ls_extinction_method none
_refine_ls_goodness_of_fit_ref 1.022
_refine_ls_hydrogen_treatment constr
_refine_ls_matrix_type full
_refine_ls_number_parameters 471
_refine_ls_number_reflns 8196
_refine_ls_number_restraints 36
_refine_ls_restrained_S_all 1.022
_refine_ls_R_factor_all 0.0642
_refine_ls_R_factor_gt 0.0426
_refine_ls_shift/su_max 0.001
_refine_ls_shift/su_mean 0.000
_refine_ls_structure_factor_coef Fsqd
_refine_ls_weighting_details 'calc w=1/[\s^2^(Fo^2^)+(0.0404P)^2^+14.8166P] where P=(Fo^2^+2Fc^2^)/3'
_refine_ls_weighting_scheme calc
_refine_ls_wR_factor_gt 0.0939
_refine_ls_wR_factor_ref 0.1039
_reflns_number_gt 6172
_reflns_number_total 8196
_reflns_threshold_expression >2sigma(I)
_cod_data_source_file om300766x_si_002.cif
_cod_data_source_block cc89
_cod_original_sg_symbol_H-M C2/c
_cod_original_formula_sum 'C44 H56 Cl1.10 N4 O2.30 Rh'
_cod_database_code 4079487

loop_
_symmetry_equiv_pos_as_xyz
'x, y, z'
'-x, y, -z+1/2'
'x+1/2, y+1/2, z'
'-x+1/2, y+1/2, -z+1/2'
'-x, -y, -z'
'x, -y, z-1/2'
'-x+1/2, -y+1/2, -z'
'x+1/2, -y+1/2, z-1/2'

loop_
_atom_site_label
_atom_site_type_symbol
_atom_site_fract_x
_atom_site_fract_y
_atom_site_fract_z
_atom_site_U_iso_or_equiv
_atom_site_adp_type
_atom_site_occupancy
_atom_site_symmetry_multiplicity
_atom_site_calc_flag
_atom_site_refinement_flags
_atom_site_disorder_assembly
_atom_site_disorder_group
Rh1 Rh 0.127421(8) 0.21407(2) 0.085973(10) 0.03097(9) Uani 1 1 d D . .
Cl1 Cl 0.19422(9) 0.2172(2) 0.09138(11) 0.0485(13) Uani 0.491(12) 1 d P A 1
Cl2 Cl 0.05983(7) 0.20453(17) 0.07848(9) 0.0485(13) Uani 0.588(12) 1 d P A 1
O1 O 0.0681(3) 0.2259(7) 0.1061(4) 0.0420(11) Uani 0.412(12) 1 d PD A 2
O2 O 0.0658(2) 0.1755(7) 0.0514(4) 0.0420(11) Uani 0.412(12) 1 d PD A 2
O3 O 0.1859(2) 0.1916(6) 0.0657(4) 0.0420(11) Uani 0.509(12) 1 d PD A 2
O4 O 0.18981(17) 0.2554(7) 0.1161(3) 0.0420(11) Uani 0.509(12) 1 d PD A 2
N1 N 0.12440(9) -0.0623(2) 0.10435(11) 0.0415(7) Uani 1 1 d . . .
N2 N 0.15305(10) 0.0297(2) 0.18199(11) 0.0459(8) Uani 1 1 d . . .
N3 N 0.12475(9) 0.4028(2) -0.00911(10) 0.0371(6) Uani 1 1 d . . .
N4 N 0.10264(9) 0.4808(2) 0.06284(10) 0.0413(7) Uani 1 1 d D . .
C1 C 0.13515(10) 0.0479(3) 0.12734(13) 0.0348(7) Uani 1 1 d . A .
C2 C 0.15284(15) -0.1000(3) 0.20006(15) 0.0596(11) Uani 1 1 d . A .
H2A H 0.1338 -0.1130 0.2270 0.072 Uiso 1 1 calc R . .
H2B H 0.1808 -0.1280 0.2181 0.072 Uiso 1 1 calc R . .
C3 C 0.13764(15) -0.1654(3) 0.14356(15) 0.0642(12) Uani 1 1 d . A .
H3A H 0.1600 -0.2132 0.1315 0.077 Uiso 1 1 calc R . .
H3B H 0.1143 -0.2212 0.1460 0.077 Uiso 1 1 calc R . .
C4 C 0.10498(11) -0.0882(3) 0.04625(13) 0.0350(7) Uani 1 1 d . A .
C5 C 0.06268(11) -0.1103(3) 0.03448(14) 0.0405(8) Uani 1 1 d . . .
C6 C 0.04448(12) -0.1410(3) -0.02117(15) 0.0463(9) Uani 1 1 d . A .
H6A H 0.0156 -0.1548 -0.0299 0.056 Uiso 1 1 calc R . .
C7 C 0.06682(13) -0.1523(3) -0.06416(14) 0.0506(10) Uani 1 1 d . . .
C8 C 0.10880(14) -0.1316(3) -0.05091(15) 0.0521(10) Uani 1 1 d . A .
H8A H 0.1245 -0.1395 -0.0802 0.062 Uiso 1 1 calc R . .
C9 C 0.12899(11) -0.0993(3) 0.00408(15) 0.0436(8) Uani 1 1 d . . .
C10 C 0.03717(13) -0.1047(4) 0.08061(17) 0.0589(11) Uani 1 1 d . A .
H10A H 0.0079 -0.1000 0.0630 0.088 Uiso 1 1 calc R . .
H10B H 0.0449 -0.0316 0.1044 0.088 Uiso 1 1 calc R . .
H10C H 0.0421 -0.1787 0.1044 0.088 Uiso 1 1 calc R . .
C11 C 0.04562(17) -0.1866(5) -0.12415(17) 0.0866(16) Uani 1 1 d . A .
H11A H 0.0166 -0.2061 -0.1243 0.130 Uiso 1 1 calc R . .
H11B H 0.0593 -0.2587 -0.1370 0.130 Uiso 1 1 calc R . .
H11C H 0.0473 -0.1174 -0.1500 0.130 Uiso 1 1 calc R . .
C12 C 0.17476(13) -0.0795(4) 0.01612(19) 0.0673(12) Uani 1 1 d . A .
H12A H 0.1808 0.0058 0.0283 0.101 Uiso 1 1 calc R . .
H12B H 0.1858 -0.0959 -0.0186 0.101 Uiso 1 1 calc R . .
H12C H 0.1877 -0.1356 0.0466 0.101 Uiso 1 1 calc R . .
C13 C 0.16641(12) 0.1228(3) 0.22462(13) 0.0447(9) Uani 1 1 d . A .
C14 C 0.20831(13) 0.1443(3) 0.24197(14) 0.0491(9) Uani 1 1 d . . .
C15 C 0.22068(14) 0.2265(4) 0.28733(15) 0.0579(11) Uani 1 1 d . A .
H15A H 0.2492 0.2437 0.2991 0.070 Uiso 1 1 calc R . .
C16 C 0.19296(16) 0.2831(4) 0.31548(15) 0.0608(11) Uani 1 1 d . . .
C17 C 0.15172(16) 0.2596(4) 0.29676(16) 0.0628(12) Uani 1 1 d . A .
H17A H 0.1322 0.2988 0.3155 0.075 Uiso 1 1 calc R . .
C18 C 0.13728(13) 0.1800(4) 0.25101(14) 0.0534(10) Uani 1 1 d . . .
C19 C 0.23982(14) 0.0827(4) 0.21380(17) 0.0699(13) Uani 1 1 d . A .
H19A H 0.2290 0.0746 0.1727 0.105 Uiso 1 1 calc R . .
H19B H 0.2460 0.0008 0.2305 0.105 Uiso 1 1 calc R . .
H19C H 0.2651 0.1323 0.2197 0.105 Uiso 1 1 calc R . .
C20 C 0.20713(19) 0.3656(5) 0.36673(18) 0.0961(18) Uani 1 1 d . A .
H20A H 0.1941 0.4466 0.3596 0.144 Uiso 1 1 calc R . .
H20B H 0.2372 0.3750 0.3730 0.144 Uiso 1 1 calc R . .
H20C H 0.1993 0.3287 0.4007 0.144 Uiso 1 1 calc R . .
C21 C 0.09191(15) 0.1571(5) 0.23297(19) 0.0839(15) Uani 1 1 d . A .
H21A H 0.0830 0.1821 0.1930 0.126 Uiso 1 1 calc R . .
H21B H 0.0769 0.2049 0.2572 0.126 Uiso 1 1 calc R . .
H21C H 0.0862 0.0692 0.2368 0.126 Uiso 1 1 calc R . .
C22 C 0.11888(10) 0.3800(3) 0.04368(12) 0.0322(7) Uani 1 1 d . A .
C23 C 0.10930(13) 0.5253(3) -0.03047(15) 0.0512(10) Uani 1 1 d . A .
H23A H 0.0841 0.5182 -0.0604 0.061 Uiso 1 1 calc R . .
H23B H 0.1305 0.5718 -0.0459 0.061 Uiso 1 1 calc R . .
C24 C 0.10003(16) 0.5853(3) 0.02306(16) 0.0674(13) Uani 1 1 d . A .
H24A H 0.1207 0.6494 0.0377 0.081 Uiso 1 1 calc R . .
H24B H 0.0722 0.6226 0.0160 0.081 Uiso 1 1 calc R . .
C25 C 0.14366(11) 0.3214(3) -0.04440(12) 0.0360(8) Uani 1 1 d . A .
C26 C 0.12022(11) 0.2313(3) -0.07677(13) 0.0397(8) Uani 1 1 d . . .
C27 C 0.14024(12) 0.1540(3) -0.10960(14) 0.0471(9) Uani 1 1 d . A .
H27A H 0.1248 0.0913 -0.1319 0.057 Uiso 1 1 calc R . .
C28 C 0.18164(13) 0.1655(4) -0.11079(14) 0.0532(10) Uani 1 1 d . . .
C29 C 0.20372(12) 0.2591(4) -0.07920(14) 0.0521(10) Uani 1 1 d . A .
H29A H 0.2321 0.2697 -0.0807 0.063 Uiso 1 1 calc R . .
C30 C 0.18529(11) 0.3379(3) -0.04535(13) 0.0420(8) Uani 1 1 d . . .
C31 C 0.07511(11) 0.2143(4) -0.07627(16) 0.0520(9) Uani 1 1 d . A .
H31A H 0.0611 0.2942 -0.0815 0.078 Uiso 1 1 calc R . .
H31B H 0.0718 0.1788 -0.0396 0.078 Uiso 1 1 calc R . .
H31C H 0.0630 0.1587 -0.1074 0.078 Uiso 1 1 calc R . .
C32 C 0.20379(15) 0.0765(5) -0.14369(18) 0.0814(15) Uani 1 1 d . A .
H32A H 0.1838 0.0189 -0.1651 0.122 Uiso 1 1 calc R . .
H32B H 0.2245 0.0306 -0.1169 0.122 Uiso 1 1 calc R . .
H32C H 0.2173 0.1226 -0.1703 0.122 Uiso 1 1 calc R . .
C33 C 0.21088(12) 0.4333(4) -0.00851(15) 0.0551(10) Uani 1 1 d . A .
H33A H 0.1992 0.5152 -0.0183 0.083 Uiso 1 1 calc R . .
H33B H 0.2393 0.4305 -0.0151 0.083 Uiso 1 1 calc R . .
H33C H 0.2107 0.4161 0.0318 0.083 Uiso 1 1 calc R . .
C34A C 0.0975(2) 0.5003(8) 0.12089(16) 0.0530(5) Uani 0.636(13) 1 d PGD A 1
C35A C 0.13324(19) 0.5152(8) 0.1623(2) 0.0530(5) Uani 0.636(13) 1 d PGD A 1
C36A C 0.13034(18) 0.5322(6) 0.2195(2) 0.0530(5) Uani 0.636(13) 1 d PGD A 1
H36A H 0.1546 0.5424 0.2477 0.064 Uiso 0.636(13) 1 calc PR A 1
C37A C 0.09169(19) 0.5342(6) 0.23536(19) 0.0530(5) Uani 0.636(13) 1 d PGD A 1
C38A C 0.05594(17) 0.5193(6) 0.1939(2) 0.0530(5) Uani 0.636(13) 1 d PGD A 1
H38A H 0.0297 0.5206 0.2047 0.064 Uiso 0.636(13) 1 calc PR A 1
C39A C 0.05883(19) 0.5023(6) 0.13670(19) 0.0530(5) Uani 0.636(13) 1 d PGD A 1
C40A C 0.1750(3) 0.513(2) 0.1467(5) 0.059(2) Uani 0.636(13) 1 d PD A 1
H40A H 0.1722 0.5014 0.1054 0.089 Uiso 0.636(13) 1 calc PR A 1
H40B H 0.1913 0.4457 0.1669 0.089 Uiso 0.636(13) 1 calc PR A 1
H40C H 0.1891 0.5916 0.1577 0.089 Uiso 0.636(13) 1 calc PR A 1
C41A C 0.0876(6) 0.552(2) 0.2980(4) 0.120(4) Uani 0.636(13) 1 d PD A 1
H41A H 0.1151 0.5565 0.3221 0.180 Uiso 0.636(13) 1 calc PR A 1
H41B H 0.0723 0.4832 0.3102 0.180 Uiso 0.636(13) 1 calc PR A 1
H41C H 0.0728 0.6293 0.3017 0.180 Uiso 0.636(13) 1 calc PR A 1
C42A C 0.0199(4) 0.4934(15) 0.0915(6) 0.076(5) Uani 0.636(13) 1 d PD A 1
H42A H -0.0043 0.4999 0.1096 0.113 Uiso 0.636(13) 1 calc PR A 1
H42B H 0.0194 0.4140 0.0718 0.113 Uiso 0.636(13) 1 calc PR A 1
H42C H 0.0195 0.5603 0.0638 0.113 Uiso 0.636(13) 1 calc PR A 1
C34B C 0.0982(4) 0.5057(14) 0.1207(3) 0.0530(5) Uani 0.364(13) 1 d PGD A 2
C35B C 0.1300(3) 0.5180(15) 0.1672(4) 0.0530(5) Uani 0.364(13) 1 d PGD A 2
C36B C 0.1215(3) 0.5477(11) 0.2202(4) 0.0530(5) Uani 0.364(13) 1 d PGD A 2
H36B H 0.1433 0.5561 0.2522 0.064 Uiso 0.364(13) 1 calc PR A 2
C37B C 0.0811(3) 0.5651(10) 0.2266(3) 0.0530(5) Uani 0.364(13) 1 d PGD A 2
C38B C 0.0493(3) 0.5528(10) 0.1800(4) 0.0530(5) Uani 0.364(13) 1 d PGD A 2
H38B H 0.0216 0.5648 0.1844 0.064 Uiso 0.364(13) 1 calc PR A 2
C39B C 0.0579(3) 0.5231(10) 0.1270(3) 0.0530(5) Uani 0.364(13) 1 d PGD A 2
C40B C 0.1747(5) 0.514(4) 0.1627(9) 0.059(2) Uani 0.364(13) 1 d PD A 2
H40D H 0.1770 0.4952 0.1233 0.089 Uiso 0.364(13) 1 calc PR A 2
H40E H 0.1889 0.4510 0.1884 0.089 Uiso 0.364(13) 1 calc PR A 2
H40F H 0.1873 0.5948 0.1734 0.089 Uiso 0.364(13) 1 calc PR A 2
C41B C 0.0748(10) 0.578(4) 0.2893(7) 0.120(4) Uani 0.364(13) 1 d PD A 2
H41D H 0.0452 0.5834 0.2899 0.180 Uiso 0.364(13) 1 calc PR A 2
H41E H 0.0887 0.6523 0.3063 0.180 Uiso 0.364(13) 1 calc PR A 2
H41F H 0.0864 0.5056 0.3113 0.180 Uiso 0.364(13) 1 calc PR A 2
C42B C 0.0215(5) 0.502(3) 0.0778(10) 0.071(8) Uani 0.364(13) 1 d PD A 2
H42D H 0.0319 0.4858 0.0426 0.106 Uiso 0.364(13) 1 calc PR A 2
H42E H 0.0039 0.5750 0.0728 0.106 Uiso 0.364(13) 1 calc PR A 2
H42F H 0.0055 0.4307 0.0866 0.106 Uiso 0.364(13) 1 calc PR A 2
C43 C 0.0003(10) 0.7780(18) 0.2720(11) 0.213(4) Uani 0.50 1 d P . .
C44 C 0.0365(4) 0.8527(11) 0.2425(6) 0.213(4) Uani 1 1 d . . .
C45 C -0.0040(9) 0.9850(19) 0.2762(10) 0.213(4) Uani 0.50 1 d P . .
O5 O 0.0399(4) 0.9330(12) 0.2881(5) 0.170(5) Uani 0.50 1 d P . .

loop_
_atom_site_aniso_label
_atom_site_aniso_U_11
_atom_site_aniso_U_22
_atom_site_aniso_U_33
_atom_site_aniso_U_23
_atom_site_aniso_U_13
_atom_site_aniso_U_12
Rh1 0.04052(16) 0.02053(12) 0.03064(13) 0.00061(10) 0.00359(10) 0.00357(11)
Cl1 0.0308(10) 0.0465(12) 0.068(3) 0.0103(14) 0.0074(7) -0.0006(6)
Cl2 0.0308(10) 0.0465(12) 0.068(3) 0.0103(14) 0.0074(7) -0.0006(6)
O1 0.0387(17) 0.041(2) 0.047(3) 0.0023(19) 0.0084(15) 0.0011(13)
O2 0.0387(17) 0.041(2) 0.047(3) 0.0023(19) 0.0084(15) 0.0011(13)
O3 0.0387(17) 0.041(2) 0.047(3) 0.0023(19) 0.0084(15) 0.0011(13)
O4 0.0387(17) 0.041(2) 0.047(3) 0.0023(19) 0.0084(15) 0.0011(13)
N1 0.060(2) 0.0224(13) 0.0374(14) 0.0039(11) -0.0026(13) -0.0010(13)
N2 0.073(2) 0.0256(14) 0.0339(14) 0.0027(11) -0.0042(14) 0.0010(14)
N3 0.0530(18) 0.0234(13) 0.0334(13) 0.0057(10) 0.0045(13) 0.0051(12)
N4 0.060(2) 0.0236(13) 0.0364(14) -0.0005(11) -0.0003(13) 0.0104(13)
C1 0.041(2) 0.0263(16) 0.0360(16) 0.0024(13) 0.0033(14) -0.0001(14)
C2 0.096(3) 0.0296(18) 0.045(2) 0.0112(15) -0.007(2) -0.002(2)
C3 0.108(4) 0.0265(17) 0.048(2) 0.0081(16) -0.011(2) 0.002(2)
C4 0.048(2) 0.0204(15) 0.0352(16) 0.0016(12) 0.0034(15) 0.0013(14)
C5 0.051(2) 0.0218(15) 0.0474(19) 0.0008(13) 0.0065(17) -0.0013(15)
C6 0.046(2) 0.0312(18) 0.055(2) 0.0022(16) -0.0052(18) -0.0017(16)
C7 0.072(3) 0.0352(19) 0.0401(19) 0.0004(15) -0.0009(19) -0.0034(19)
C8 0.078(3) 0.038(2) 0.045(2) -0.0017(16) 0.023(2) -0.004(2)
C9 0.050(2) 0.0279(17) 0.053(2) 0.0005(15) 0.0087(18) 0.0004(16)
C10 0.063(3) 0.046(2) 0.072(3) -0.0071(19) 0.023(2) -0.010(2)
C11 0.123(5) 0.087(4) 0.042(2) -0.004(2) -0.004(2) -0.024(3)
C12 0.055(3) 0.065(3) 0.085(3) -0.013(2) 0.022(2) -0.002(2)
C13 0.066(3) 0.0338(18) 0.0311(16) 0.0022(14) 0.0003(17) -0.0019(18)
C14 0.068(3) 0.0392(19) 0.0353(17) 0.0031(15) -0.0014(18) 0.0058(19)
C15 0.073(3) 0.054(2) 0.0414(19) 0.0017(18) -0.0021(19) -0.011(2)
C16 0.095(4) 0.048(2) 0.0378(19) -0.0055(17) 0.010(2) -0.014(2)
C17 0.092(4) 0.057(2) 0.043(2) -0.0062(18) 0.022(2) 0.000(2)
C18 0.069(3) 0.056(2) 0.0342(18) 0.0025(16) 0.0080(18) -0.005(2)
C19 0.068(3) 0.074(3) 0.059(2) -0.005(2) -0.009(2) 0.022(2)
C20 0.149(5) 0.081(4) 0.056(3) -0.028(3) 0.013(3) -0.033(4)
C21 0.081(4) 0.114(4) 0.059(3) -0.016(3) 0.021(3) -0.003(3)
C22 0.0354(18) 0.0255(15) 0.0326(15) -0.0002(12) -0.0015(14) 0.0017(13)
C23 0.074(3) 0.0301(18) 0.046(2) 0.0099(15) 0.0032(19) 0.0114(18)
C24 0.121(4) 0.0297(19) 0.050(2) 0.0078(16) 0.012(2) 0.024(2)
C25 0.046(2) 0.0317(16) 0.0296(15) 0.0057(12) 0.0054(15) 0.0010(15)
C26 0.045(2) 0.0384(18) 0.0338(16) 0.0025(14) 0.0031(15) -0.0010(16)
C27 0.056(3) 0.046(2) 0.0362(17) -0.0052(16) 0.0021(17) -0.0020(19)
C28 0.066(3) 0.061(2) 0.0320(17) -0.0009(17) 0.0073(18) 0.011(2)
C29 0.049(2) 0.071(3) 0.0372(18) 0.0088(18) 0.0117(17) 0.004(2)
C30 0.045(2) 0.0457(19) 0.0328(16) 0.0083(15) 0.0027(15) -0.0067(17)
C31 0.050(2) 0.053(2) 0.050(2) -0.0052(18) 0.0036(18) -0.0079(19)
C32 0.085(4) 0.105(4) 0.054(2) -0.019(3) 0.015(2) 0.029(3)
C33 0.058(3) 0.056(2) 0.049(2) 0.0069(18) 0.0042(19) -0.018(2)
C34A 0.0741(15) 0.0362(12) 0.0452(10) -0.0042(8) 0.0025(9) 0.0253(11)
C35A 0.0741(15) 0.0362(12) 0.0452(10) -0.0042(8) 0.0025(9) 0.0253(11)
C36A 0.0741(15) 0.0362(12) 0.0452(10) -0.0042(8) 0.0025(9) 0.0253(11)
C37A 0.0741(15) 0.0362(12) 0.0452(10) -0.0042(8) 0.0025(9) 0.0253(11)
C38A 0.0741(15) 0.0362(12) 0.0452(10) -0.0042(8) 0.0025(9) 0.0253(11)
C39A 0.0741(15) 0.0362(12) 0.0452(10) -0.0042(8) 0.0025(9) 0.0253(11)
C40A 0.080(3) 0.051(2) 0.036(7) -0.016(7) -0.015(3) 0.003(2)
C41A 0.164(13) 0.147(11) 0.049(4) -0.018(5) 0.018(6) 0.088(9)
C42A 0.096(10) 0.064(7) 0.068(6) -0.014(5) 0.018(5) 0.036(6)
C34B 0.0741(15) 0.0362(12) 0.0452(10) -0.0042(8) 0.0025(9) 0.0253(11)
C35B 0.0741(15) 0.0362(12) 0.0452(10) -0.0042(8) 0.0025(9) 0.0253(11)
C36B 0.0741(15) 0.0362(12) 0.0452(10) -0.0042(8) 0.0025(9) 0.0253(11)
C37B 0.0741(15) 0.0362(12) 0.0452(10) -0.0042(8) 0.0025(9) 0.0253(11)
C38B 0.0741(15) 0.0362(12) 0.0452(10) -0.0042(8) 0.0025(9) 0.0253(11)
C39B 0.0741(15) 0.0362(12) 0.0452(10) -0.0042(8) 0.0025(9) 0.0253(11)
C40B 0.080(3) 0.051(2) 0.036(7) -0.016(7) -0.015(3) 0.003(2)
C41B 0.164(13) 0.147(11) 0.049(4) -0.018(5) 0.018(6) 0.088(9)
C42B 0.020(8) 0.114(17) 0.075(12) 0.008(11) -0.001(7) 0.022(9)
C43 0.178(10) 0.178(9) 0.286(13) -0.004(8) 0.050(10) -0.048(8)
C44 0.178(10) 0.178(9) 0.286(13) -0.004(8) 0.050(10) -0.048(8)
C45 0.178(10) 0.178(9) 0.286(13) -0.004(8) 0.050(10) -0.048(8)
O5 0.202(13) 0.141(10) 0.151(10) 0.012(8) -0.006(9) 0.034(9)

loop_
_atom_type_symbol
_atom_type_description
_atom_type_scat_dispersion_real
_atom_type_scat_dispersion_imag
_atom_type_scat_source
C C 0.0033 0.0016 'International Tables Vol C Tables 4.2.6.8 and 6.1.1.4'
H H 0.0000 0.0000 'International Tables Vol C Tables 4.2.6.8 and 6.1.1.4'
N N 0.0061 0.0033 'International Tables Vol C Tables 4.2.6.8 and 6.1.1.4'
O O 0.0106 0.0060 'International Tables Vol C Tables 4.2.6.8 and 6.1.1.4'
Cl Cl 0.1484 0.1585 'International Tables Vol C Tables 4.2.6.8 and 6.1.1.4'
Rh Rh -1.1178 0.9187 'International Tables Vol C Tables 4.2.6.8 and 6.1.1.4'

loop_
_geom_angle_atom_site_label_1
_geom_angle_atom_site_label_2
_geom_angle_atom_site_label_3
_geom_angle
_geom_angle_site_symmetry_1
_geom_angle_site_symmetry_3
C1 Rh1 C22 179.15(13) . .
C1 Rh1 O2 92.1(2) . .
C22 Rh1 O2 87.10(19) . .
C1 Rh1 O3 88.40(17) . .
C22 Rh1 O3 92.06(17) . .
O2 Rh1 O3 139.3(5) . .
C1 Rh1 O4 89.94(17) . .
C22 Rh1 O4 90.86(17) . .
O2 Rh1 O4 176.8(2) . .
O3 Rh1 O4 38.3(5) . .
C1 Rh1 O1 88.9(2) . .
C22 Rh1 O1 90.6(2) . .
O2 Rh1 O1 39.1(6) . .
O3 Rh1 O1 176.8(2) . .
O4 Rh1 O1 143.5(5) . .
C1 Rh1 Cl1 87.32(11) . .
C22 Rh1 Cl1 93.34(11) . .
O2 Rh1 Cl1 157.5(3) . .
O3 Rh1 Cl1 18.2(3) . .
O4 Rh1 Cl1 20.2(3) . .
O1 Rh1 Cl1 163.2(3) . .
C1 Rh1 Cl2 91.68(10) . .
C22 Rh1 Cl2 87.64(10) . .
O2 Rh1 Cl2 20.6(3) . .
O3 Rh1 Cl2 159.9(3) . .
O4 Rh1 Cl2 161.8(3) . .
O1 Rh1 Cl2 18.5(3) . .
Cl1 Rh1 Cl2 177.83(8) . .
O2 O1 Rh1 69.8(4) . .
O1 O2 Rh1 71.2(5) . .
O4 O3 Rh1 71.1(3) . .
O3 O4 Rh1 70.6(4) . .
C1 N1 C4 127.3(3) . .
C1 N1 C3 113.4(3) . .
C4 N1 C3 119.1(2) . .
C1 N2 C13 127.0(3) . .
C1 N2 C2 113.5(3) . .
C13 N2 C2 118.8(3) . .
C22 N3 C25 126.4(2) . .
C22 N3 C23 112.9(3) . .
C25 N3 C23 120.7(2) . .
C22 N4 C34B 127.0(6) . .
C22 N4 C34A 125.2(4) . .
C34B N4 C34A 2.6(10) . .
C22 N4 C24 113.0(3) . .
C34B N4 C24 117.9(7) . .
C34A N4 C24 120.1(4) . .
N1 C1 N2 107.5(3) . .
N1 C1 Rh1 126.3(2) . .
N2 C1 Rh1 126.1(2) . .
N2 C2 C3 101.9(3) . .
N2 C2 H2A 111.4 . .
C3 C2 H2A 111.4 . .
N2 C2 H2B 111.4 . .
C3 C2 H2B 111.4 . .
H2A C2 H2B 109.2 . .
N1 C3 C2 102.4(3) . .
N1 C3 H3A 111.3 . .
C2 C3 H3A 111.3 . .
N1 C3 H3B 111.3 . .
C2 C3 H3B 111.3 . .
H3A C3 H3B 109.2 . .
C5 C4 C9 121.6(3) . .
C5 C4 N1 118.4(3) . .
C9 C4 N1 119.9(3) . .
C6 C5 C4 118.0(3) . .
C6 C5 C10 120.4(3) . .
C4 C5 C10 121.6(3) . .
C7 C6 C5 122.4(4) . .
C7 C6 H6A 118.8 . .
C5 C6 H6A 118.8 . .
C6 C7 C8 118.1(3) . .
C6 C7 C11 120.5(4) . .
C8 C7 C11 121.4(4) . .
C7 C8 C9 122.4(3) . .
C7 C8 H8A 118.8 . .
C9 C8 H8A 118.8 . .
C8 C9 C4 117.4(3) . .
C8 C9 C12 120.0(3) . .
C4 C9 C12 122.6(3) . .
C5 C10 H10A 109.5 . .
C5 C10 H10B 109.5 . .
H10A C10 H10B 109.5 . .
C5 C10 H10C 109.5 . .
H10A C10 H10C 109.5 . .
H10B C10 H10C 109.5 . .
C7 C11 H11A 109.5 . .
C7 C11 H11B 109.5 . .
H11A C11 H11B 109.5 . .
C7 C11 H11C 109.5 . .
H11A C11 H11C 109.5 . .
H11B C11 H11C 109.5 . .
C9 C12 H12A 109.5 . .
C9 C12 H12B 109.5 . .
H12A C12 H12B 109.5 . .
C9 C12 H12C 109.5 . .
H12A C12 H12C 109.5 . .
H12B C12 H12C 109.5 . .
C14 C13 C18 121.7(3) . .
C14 C13 N2 118.9(3) . .
C18 C13 N2 119.1(3) . .
C13 C14 C15 117.8(4) . .
C13 C14 C19 122.0(3) . .
C15 C14 C19 120.3(4) . .
C16 C15 C14 122.4(4) . .
C16 C15 H15A 118.8 . .
C14 C15 H15A 118.8 . .
C17 C16 C15 117.9(4) . .
C17 C16 C20 120.5(4) . .
C15 C16 C20 121.6(4) . .
C16 C17 C18 122.5(4) . .
C16 C17 H17A 118.8 . .
C18 C17 H17A 118.8 . .
C13 C18 C17 117.7(4) . .
C13 C18 C21 122.3(4) . .
C17 C18 C21 120.0(4) . .
C14 C19 H19A 109.5 . .
C14 C19 H19B 109.5 . .
H19A C19 H19B 109.5 . .
C14 C19 H19C 109.5 . .
H19A C19 H19C 109.5 . .
H19B C19 H19C 109.5 . .
C16 C20 H20A 109.5 . .
C16 C20 H20B 109.5 . .
H20A C20 H20B 109.5 . .
C16 C20 H20C 109.5 . .
H20A C20 H20C 109.5 . .
H20B C20 H20C 109.5 . .
C18 C21 H21A 109.5 . .
C18 C21 H21B 109.5 . .
H21A C21 H21B 109.5 . .
C18 C21 H21C 109.5 . .
H21A C21 H21C 109.5 . .
H21B C21 H21C 109.5 . .
N3 C22 N4 108.1(2) . .
N3 C22 Rh1 126.5(2) . .
N4 C22 Rh1 125.2(2) . .
N3 C23 C24 102.0(3) . .
N3 C23 H23A 111.4 . .
C24 C23 H23A 111.4 . .
N3 C23 H23B 111.4 . .
C24 C23 H23B 111.4 . .
H23A C23 H23B 109.2 . .
N4 C24 C23 102.4(3) . .
N4 C24 H24A 111.3 . .
C23 C24 H24A 111.3 . .
N4 C24 H24B 111.3 . .
C23 C24 H24B 111.3 . .
H24A C24 H24B 109.2 . .
C26 C25 C30 122.1(3) . .
C26 C25 N3 120.0(3) . .
C30 C25 N3 118.0(3) . .
C25 C26 C27 117.5(3) . .
C25 C26 C31 122.1(3) . .
C27 C26 C31 120.3(3) . .
C28 C27 C26 122.2(3) . .
C28 C27 H27A 118.9 . .
C26 C27 H27A 118.9 . .
C27 C28 C29 118.5(4) . .
C27 C28 C32 122.0(4) . .
C29 C28 C32 119.5(4) . .
C28 C29 C30 121.5(4) . .
C28 C29 H29A 119.2 . .
C30 C29 H29A 119.2 . .
C25 C30 C29 118.1(3) . .
C25 C30 C33 121.7(3) . .
C29 C30 C33 120.1(3) . .
C26 C31 H31A 109.5 . .
C26 C31 H31B 109.5 . .
H31A C31 H31B 109.5 . .
C26 C31 H31C 109.5 . .
H31A C31 H31C 109.5 . .
H31B C31 H31C 109.5 . .
C28 C32 H32A 109.5 . .
C28 C32 H32B 109.5 . .
H32A C32 H32B 109.5 . .
C28 C32 H32C 109.5 . .
H32A C32 H32C 109.5 . .
H32B C32 H32C 109.5 . .
C30 C33 H33A 109.5 . .
C30 C33 H33B 109.5 . .
H33A C33 H33B 109.5 . .
C30 C33 H33C 109.5 . .
H33A C33 H33C 109.5 . .
H33B C33 H33C 109.5 . .
C39A C34A C35A 120.0 . .
C39A C34A N4 122.8(5) . .
C35A C34A N4 117.2(5) . .
C36A C35A C34A 120.0 . .
C36A C35A C40A 118.7(5) . .
C34A C35A C40A 121.3(5) . .
C37A C36A C35A 120.0 . .
C37A C36A H36A 120.0 . .
C35A C36A H36A 120.0 . .
C38A C37A C36A 120.0 . .
C38A C37A C41A 118.9(7) . .
C36A C37A C41A 121.1(7) . .
C37A C38A C39A 120.0 . .
C37A C38A H38A 120.0 . .
C39A C38A H38A 120.0 . .
C38A C39A C34A 120.0 . .
C38A C39A C42A 119.8(7) . .
C34A C39A C42A 120.1(7) . .
C35A C40A H40A 109.5 . .
C35A C40A H40B 109.5 . .
H40A C40A H40B 109.5 . .
C35A C40A H40C 109.5 . .
H40A C40A H40C 109.5 . .
H40B C40A H40C 109.5 . .
C37A C41A H41A 109.5 . .
C37A C41A H41B 109.5 . .
H41A C41A H41B 109.5 . .
C37A C41A H41C 109.5 . .
H41A C41A H41C 109.5 . .
H41B C41A H41C 109.5 . .
C39A C42A H42A 109.5 . .
C39A C42A H42B 109.5 . .
H42A C42A H42B 109.5 . .
C39A C42A H42C 109.5 . .
H42A C42A H42C 109.5 . .
H42B C42A H42C 109.5 . .
C39B C34B C35B 120.0 . .
C39B C34B N4 113.9(8) . .
C35B C34B N4 126.0(8) . .
C34B C35B C36B 120.0 . .
C34B C35B C40B 123.2(9) . .
C36B C35B C40B 116.5(9) . .
C37B C36B C35B 120.0 . .
C37B C36B H36B 120.0 . .
C35B C36B H36B 120.0 . .
C36B C37B C38B 120.0 . .
C36B C37B C41B 115.2(11) . .
C38B C37B C41B 124.1(13) . .
C37B C38B C39B 120.0 . .
C37B C38B H38B 120.0 . .
C39B C38B H38B 120.0 . .
C34B C39B C38B 120.0 . .
C34B C39B C42B 121.9(10) . .
C38B C39B C42B 118.0(11) . .
C35B C40B H40D 109.5 . .
C35B C40B H40E 109.5 . .
H40D C40B H40E 109.5 . .
C35B C40B H40F 109.5 . .
H40D C40B H40F 109.5 . .
H40E C40B H40F 109.5 . .
C37B C41B H41D 109.5 . .
C37B C41B H41E 109.5 . .
H41D C41B H41E 109.5 . .
C37B C41B H41F 109.5 . .
H41D C41B H41F 109.5 . .
H41E C41B H41F 109.5 . .
C39B C42B H42D 109.5 . .
C39B C42B H42E 109.5 . .
H42D C42B H42E 109.5 . .
C39B C42B H42F 109.5 . .
H42D C42B H42F 109.5 . .
H42E C42B H42F 109.5 . .
C43 C43 C44 85(3) 2 2
C43 C43 C44 58(2) 2 .
C44 C43 C44 104.8(17) 2 .
O5 C44 C43 118.9(16) . 2
O5 C44 C43 86.3(12) . .
C43 C44 C43 37.8(19) 2 .
O5 C44 C45 69.3(12) . 2
C43 C44 C45 87.4(14) 2 2
C43 C44 C45 92.9(15) . 2
C45 C45 O5 80(2) 2 .
C45 C45 C44 88.9(18) 2 2
O5 C45 C44 104.5(14) . 2
C45 C45 O5 55(2) 2 2
O5 C45 O5 118.6(15) . 2
C44 C45 O5 44.6(8) 2 2
C44 O5 C45 98.8(13) . .
C44 O5 C45 66.1(9) . 2
C45 O5 C45 45.2(14) . 2

loop_
_geom_bond_atom_site_label_1
_geom_bond_atom_site_label_2
_geom_bond_distance
_geom_bond_site_symmetry_2
Rh1 C1 2.049(3) .
Rh1 C22 2.058(3) .
Rh1 O2 2.087(6) .
Rh1 O3 2.090(5) .
Rh1 O4 2.098(5) .
Rh1 O1 2.105(7) .
Rh1 Cl1 2.185(3) .
Rh1 Cl2 2.207(2) .
O1 O2 1.402(19) .
O3 O4 1.372(16) .
N1 C1 1.335(4) .
N1 C4 1.439(4) .
N1 C3 1.471(4) .
N2 C1 1.339(4) .
N2 C13 1.442(4) .
N2 C2 1.474(4) .
N3 C22 1.332(4) .
N3 C25 1.441(4) .
N3 C23 1.481(4) .
N4 C22 1.337(4) .
N4 C34B 1.439(4) .
N4 C34A 1.441(4) .
N4 C24 1.471(4) .
C2 C3 1.521(5) .
C2 H2A 0.9900 .
C2 H2B 0.9900 .
C3 H3A 0.9900 .
C3 H3B 0.9900 .
C4 C5 1.392(5) .
C4 C9 1.398(5) .
C5 C6 1.389(5) .
C5 C10 1.507(5) .
C6 C7 1.376(5) .
C6 H6A 0.9500 .
C7 C8 1.380(5) .
C7 C11 1.514(5) .
C8 C9 1.398(5) .
C8 H8A 0.9500 .
C9 C12 1.499(5) .
C10 H10A 0.9800 .
C10 H10B 0.9800 .
C10 H10C 0.9800 .
C11 H11A 0.9800 .
C11 H11B 0.9800 .
C11 H11C 0.9800 .
C12 H12A 0.9800 .
C12 H12B 0.9800 .
C12 H12C 0.9800 .
C13 C14 1.386(5) .
C13 C18 1.391(5) .
C14 C15 1.401(5) .
C14 C19 1.499(5) .
C15 C16 1.378(6) .
C15 H15A 0.9500 .
C16 C17 1.374(6) .
C16 C20 1.516(5) .
C17 C18 1.402(5) .
C17 H17A 0.9500 .
C18 C21 1.499(6) .
C19 H19A 0.9800 .
C19 H19B 0.9800 .
C19 H19C 0.9800 .
C20 H20A 0.9800 .
C20 H20B 0.9800 .
C20 H20C 0.9800 .
C21 H21A 0.9800 .
C21 H21B 0.9800 .
C21 H21C 0.9800 .
C23 C24 1.514(5) .
C23 H23A 0.9900 .
C23 H23B 0.9900 .
C24 H24A 0.9900 .
C24 H24B 0.9900 .
C25 C26 1.387(4) .
C25 C30 1.391(5) .
C26 C27 1.397(5) .
C26 C31 1.503(5) .
C27 C28 1.378(5) .
C27 H27A 0.9500 .
C28 C29 1.387(5) .
C28 C32 1.516(5) .
C29 C30 1.393(5) .
C29 H29A 0.9500 .
C30 C33 1.509(5) .
C31 H31A 0.9800 .
C31 H31B 0.9800 .
C31 H31C 0.9800 .
C32 H32A 0.9800 .
C32 H32B 0.9800 .
C32 H32C 0.9800 .
C33 H33A 0.9800 .
C33 H33B 0.9800 .
C33 H33C 0.9800 .
C34A C39A 1.397(2) .
C34A C35A 1.397(2) .
C35A C36A 1.397(2) .
C35A C40A 1.495(8) .
C36A C37A 1.397(2) .
C36A H36A 0.9500 .
C37A C38A 1.397(2) .
C37A C41A 1.537(8) .
C38A C39A 1.397(2) .
C38A H38A 0.9500 .
C39A C42A 1.515(9) .
C40A H40A 0.9800 .
C40A H40B 0.9800 .
C40A H40C 0.9800 .
C41A H41A 0.9800 .
C41A H41B 0.9800 .
C41A H41C 0.9800 .
C42A H42A 0.9800 .
C42A H42B 0.9800 .
C42A H42C 0.9800 .
C34B C39B 1.382(3) .
C34B C35B 1.382(3) .
C35B C36B 1.382(3) .
C35B C40B 1.498(12) .
C36B C37B 1.382(3) .
C36B H36B 0.9500 .
C37B C38B 1.382(3) .
C37B C41B 1.555(12) .
C38B C39B 1.382(3) .
C38B H38B 0.9500 .
C39B C42B 1.528(12) .
C40B H40D 0.9800 .
C40B H40E 0.9800 .
C40B H40F 0.9800 .
C41B H41D 0.9800 .
C41B H41E 0.9800 .
C41B H41F 0.9800 .
C42B H42D 0.9800 .
C42B H42E 0.9800 .
C42B H42F 0.9800 .
C43 C43 1.05(5) 2
C43 C44 1.45(3) 2
C43 C44 1.70(3) .
C44 O5 1.381(14) .
C44 C43 1.45(3) 2
C44 C45 1.80(2) 2
C45 C45 1.33(4) 2
C45 O5 1.53(3) .
C45 C44 1.80(2) 2
C45 O5 1.84(3) 2
O5 C45 1.84(3) 2

loop_
_geom_torsion_atom_site_label_1
_geom_torsion_atom_site_label_2
_geom_torsion_atom_site_label_3
_geom_torsion_atom_site_label_4
_geom_torsion
_geom_torsion_site_symmetry_1
_geom_torsion_site_symmetry_4
C1 Rh1 O1 O2 -94.7(4) . .
C22 Rh1 O1 O2 84.6(4) . .
O3 Rh1 O1 O2 -61(4) . .
O4 Rh1 O1 O2 176.9(3) . .
Cl1 Rh1 O1 O2 -171.7(5) . .
Cl2 Rh1 O1 O2 3.9(5) . .
C1 Rh1 O2 O1 85.7(4) . .
C22 Rh1 O2 O1 -94.5(4) . .
O3 Rh1 O2 O1 175.7(3) . .
O4 Rh1 O2 O1 -145(4) . .
Cl1 Rh1 O2 O1 173.7(4) . .
Cl2 Rh1 O2 O1 -3.5(4) . .
C1 Rh1 O3 O4 -91.9(3) . .
C22 Rh1 O3 O4 88.8(3) . .
O2 Rh1 O3 O4 176.7(3) . .
O1 Rh1 O3 O4 -125(4) . .
Cl1 Rh1 O3 O4 -5.7(4) . .
Cl2 Rh1 O3 O4 177.5(3) . .
C1 Rh1 O4 O3 87.5(3) . .
C22 Rh1 O4 O3 -92.2(3) . .
O2 Rh1 O4 O3 -42(4) . .
O1 Rh1 O4 O3 175.6(3) . .
Cl1 Rh1 O4 O3 5.1(4) . .
Cl2 Rh1 O4 O3 -177.3(4) . .
C4 N1 C1 N2 -178.7(3) . .
C3 N1 C1 N2 -3.8(4) . .
C4 N1 C1 Rh1 -0.5(5) . .
C3 N1 C1 Rh1 174.3(3) . .
C13 N2 C1 N1 -174.4(3) . .
C2 N2 C1 N1 -3.7(4) . .
C13 N2 C1 Rh1 7.4(5) . .
C2 N2 C1 Rh1 178.1(3) . .
C22 Rh1 C1 N1 33(10) . .
O2 Rh1 C1 N1 49.1(4) . .
O3 Rh1 C1 N1 -90.1(4) . .
O4 Rh1 C1 N1 -128.4(4) . .
O1 Rh1 C1 N1 88.1(4) . .
Cl1 Rh1 C1 N1 -108.3(3) . .
Cl2 Rh1 C1 N1 69.8(3) . .
C22 Rh1 C1 N2 -150(9) . .
O2 Rh1 C1 N2 -133.0(4) . .
O3 Rh1 C1 N2 87.7(4) . .
O4 Rh1 C1 N2 49.5(4) . .
O1 Rh1 C1 N2 -94.1(4) . .
Cl1 Rh1 C1 N2 69.5(3) . .
Cl2 Rh1 C1 N2 -112.4(3) . .
C1 N2 C2 C3 9.1(5) . .
C13 N2 C2 C3 -179.4(4) . .
C1 N1 C3 C2 9.2(5) . .
C4 N1 C3 C2 -175.5(3) . .
N2 C2 C3 N1 -10.0(4) . .
C1 N1 C4 C5 -100.5(4) . .
C3 N1 C4 C5 84.9(4) . .
C1 N1 C4 C9 84.0(4) . .
C3 N1 C4 C9 -90.6(4) . .
C9 C4 C5 C6 -1.6(5) . .
N1 C4 C5 C6 -177.0(3) . .
C9 C4 C5 C10 176.9(3) . .
N1 C4 C5 C10 1.4(4) . .
C4 C5 C6 C7 1.2(5) . .
C10 C5 C6 C7 -177.3(3) . .
C5 C6 C7 C8 -0.2(5) . .
C5 C6 C7 C11 179.7(3) . .
C6 C7 C8 C9 -0.3(5) . .
C11 C7 C8 C9 179.8(4) . .
C7 C8 C9 C4 -0.1(5) . .
C7 C8 C9 C12 179.2(3) . .
C5 C4 C9 C8 1.0(5) . .
N1 C4 C9 C8 176.4(3) . .
C5 C4 C9 C12 -178.2(3) . .
N1 C4 C9 C12 -2.8(5) . .
C1 N2 C13 C14 -107.2(4) . .
C2 N2 C13 C14 82.5(4) . .
C1 N2 C13 C18 78.9(5) . .
C2 N2 C13 C18 -91.4(4) . .
C18 C13 C14 C15 -0.1(5) . .
N2 C13 C14 C15 -173.9(3) . .
C18 C13 C14 C19 179.8(3) . .
N2 C13 C14 C19 6.1(5) . .
C13 C14 C15 C16 1.5(5) . .
C19 C14 C15 C16 -178.4(4) . .
C14 C15 C16 C17 -1.8(6) . .
C14 C15 C16 C20 176.3(4) . .
C15 C16 C17 C18 0.7(6) . .
C20 C16 C17 C18 -177.4(4) . .
C14 C13 C18 C17 -0.9(5) . .
N2 C13 C18 C17 172.8(3) . .
C14 C13 C18 C21 -179.6(4) . .
N2 C13 C18 C21 -5.9(5) . .
C16 C17 C18 C13 0.6(6) . .
C16 C17 C18 C21 179.3(4) . .
C25 N3 C22 N4 176.5(3) . .
C23 N3 C22 N4 -3.8(4) . .
C25 N3 C22 Rh1 -9.3(5) . .
C23 N3 C22 Rh1 170.4(2) . .
C34B N4 C22 N3 -167.9(7) . .
C34A N4 C22 N3 -170.1(4) . .
C24 N4 C22 N3 -5.2(4) . .
C34B N4 C22 Rh1 17.8(8) . .
C34A N4 C22 Rh1 15.6(6) . .
C24 N4 C22 Rh1 -179.5(3) . .
C1 Rh1 C22 N3 -73(10) . .
O2 Rh1 C22 N3 -90.0(4) . .
O3 Rh1 C22 N3 49.3(4) . .
O4 Rh1 C22 N3 87.6(4) . .
O1 Rh1 C22 N3 -128.9(4) . .
Cl1 Rh1 C22 N3 67.5(3) . .
Cl2 Rh1 C22 N3 -110.6(3) . .
C1 Rh1 C22 N4 100(10) . .
O2 Rh1 C22 N4 83.3(4) . .
O3 Rh1 C22 N4 -137.4(4) . .
O4 Rh1 C22 N4 -99.2(4) . .
O1 Rh1 C22 N4 44.4(4) . .
Cl1 Rh1 C22 N4 -119.3(3) . .
Cl2 Rh1 C22 N4 62.7(3) . .
C22 N3 C23 C24 10.5(4) . .
C25 N3 C23 C24 -169.8(3) . .
C22 N4 C24 C23 11.4(4) . .
C34B N4 C24 C23 175.8(6) . .
C34A N4 C24 C23 177.2(4) . .
N3 C23 C24 N4 -12.0(4) . .
C22 N3 C25 C26 84.4(4) . .
C23 N3 C25 C26 -95.3(4) . .
C22 N3 C25 C30 -96.6(4) . .
C23 N3 C25 C30 83.7(4) . .
C30 C25 C26 C27 1.9(5) . .
N3 C25 C26 C27 -179.2(3) . .
C30 C25 C26 C31 -179.3(3) . .
N3 C25 C26 C31 -0.4(5) . .
C25 C26 C27 C28 -0.5(5) . .
C31 C26 C27 C28 -179.2(3) . .
C26 C27 C28 C29 -1.5(5) . .
C26 C27 C28 C32 176.3(3) . .
C27 C28 C29 C30 2.1(5) . .
C32 C28 C29 C30 -175.8(3) . .
C26 C25 C30 C29 -1.4(5) . .
N3 C25 C30 C29 179.7(3) . .
C26 C25 C30 C33 -177.9(3) . .
N3 C25 C30 C33 3.1(4) . .
C28 C29 C30 C25 -0.7(5) . .
C28 C29 C30 C33 175.9(3) . .
C22 N4 C34A C39A -110.3(5) . .
C34B N4 C34A C39A 115(19) . .
C24 N4 C34A C39A 85.7(6) . .
C22 N4 C34A C35A 68.5(5) . .
C34B N4 C34A C35A -66(18) . .
C24 N4 C34A C35A -95.5(4) . .
C39A C34A C35A C36A 0.0 . .
N4 C34A C35A C36A -178.8(6) . .
C39A C34A C35A C40A 179.9(12) . .
N4 C34A C35A C40A 1.1(11) . .
C34A C35A C36A C37A 0.0 . .
C40A C35A C36A C37A -179.9(12) . .
C35A C36A C37A C38A 0.0 . .
C35A C36A C37A C41A 179.9(9) . .
C36A C37A C38A C39A 0.0 . .
C41A C37A C38A C39A -179.9(9) . .
C37A C38A C39A C34A 0.0 . .
C37A C38A C39A C42A -176.5(8) . .
C35A C34A C39A C38A 0.0 . .
N4 C34A C39A C38A 178.7(7) . .
C35A C34A C39A C42A 176.5(8) . .
N4 C34A C39A C42A -4.7(9) . .
C22 N4 C34B C39B -119.8(7) . .
C34A N4 C34B C39B -73(18) . .
C24 N4 C34B C39B 78.2(8) . .
C22 N4 C34B C35B 63.0(9) . .
C34A N4 C34B C35B 110(19) . .
C24 N4 C34B C35B -98.9(7) . .
C39B C34B C35B C36B 0.0 . .
N4 C34B C35B C36B 177.0(12) . .
C39B C34B C35B C40B -173(2) . .
N4 C34B C35B C40B 4(2) . .
C34B C35B C36B C37B 0.0 . .
C40B C35B C36B C37B 173(2) . .
C35B C36B C37B C38B 0.0 . .
C35B C36B C37B C41B 171(2) . .
C36B C37B C38B C39B 0.0 . .
C41B C37B C38B C39B -170(2) . .
C35B C34B C39B C38B 0.0 . .
N4 C34B C39B C38B -177.4(11) . .
C35B C34B C39B C42B -175.6(17) . .
N4 C34B C39B C42B 7.0(18) . .
C37B C38B C39B C34B 0.0 . .
C37B C38B C39B C42B 175.8(16) . .
C43 C43 C44 O5 151(2) 2 .
C44 C43 C44 O5 77.5(13) 2 .
C44 C43 C44 C43 -74(3) 2 2
C43 C43 C44 C45 82(2) 2 2
C44 C43 C44 C45 8.4(16) 2 2
C43 C44 O5 C45 -42.9(19) 2 .
C43 C44 O5 C45 -62.7(16) . .
C45 C44 O5 C45 31.8(13) 2 .
C43 C44 O5 C45 -74.7(16) 2 2
C43 C44 O5 C45 -94.5(16) . 2
C45 C45 O5 C44 -42.8(12) 2 .
C44 C45 O5 C44 43.4(16) 2 .
O5 C45 O5 C44 -2.4(18) 2 .
C44 C45 O5 C45 86.2(17) 2 2
O5 C45 O5 C45 40.3(16) 2 2
